data_1572198
loop_
_publ_author_name
'Delano, 4th, Francis'
'Benner, Florian'
'Jang, Seoyun'
'Greer, Samuel M.'
'Demir, Selvan'

_publ_section_title
;
 Construction of intermolecular &#x3c3;-hole interactions in rare earth
 metallocene complexes using a 2,3,4,5-tetraiodopyrrolyl anion.
;
_journal_issue 33
_journal_name_full 'Chemical science'
_journal_page_first 13389
_journal_page_last 13404
_journal_paper_doi 10.1039/d4sc03786c
_journal_volume 15
_journal_year 2024
_chemical_formula_moiety 'C24 H30 Dy I4 N, C H2 Cl2'
_chemical_formula_sum 'C25 H32 Cl2 Dy I4 N'
_chemical_formula_weight 1087.51
_space_group_crystal_system monoclinic
_space_group_IT_number 14
_space_group_name_Hall '-P 2ybc'
_space_group_name_H-M_alt 'P 1 21/c 1'
_atom_sites_solution_hydrogens geom
_atom_sites_solution_primary dual
_audit_creation_date 2023-07-10
_audit_creation_method
;
Olex2 1.5
(compiled 2023.03.06 svn.rbb2c1857 for OlexSys, GUI svn.r6748)
;
_audit_update_record
;
2024-04-22 deposited with the CCDC.	2024-07-25 downloaded from the CCDC.
;
_cell_angle_alpha 90
_cell_angle_beta 101.6271(19)
_cell_angle_gamma 90
_cell_formula_units_Z 4
_cell_length_a 10.3440(2)
_cell_length_b 14.3003(3)
_cell_length_c 21.2652(4)
_cell_measurement_reflns_used 21165
_cell_measurement_temperature 150.0(1)
_cell_measurement_theta_max 31.5500
_cell_measurement_theta_min 2.8430
_cell_volume 3081.05(11)
_computing_cell_refinement 'CrysAlisPro 1.171.42.93a (Rigaku OD, 2023)'
_computing_data_collection 'CrysAlisPro 1.171.42.93a (Rigaku OD, 2023)'
_computing_data_reduction 'CrysAlisPro 1.171.42.93a (Rigaku OD, 2023)'
_computing_molecular_graphics 'Olex2 1.5 (Dolomanov et al., 2009)'
_computing_publication_material 'Olex2 1.5 (Dolomanov et al., 2009)'
_computing_structure_refinement 'SHELXL 2018/3 (Sheldrick, 2015)'
_computing_structure_solution 'XT  (Sheldrick, 2015)'
_diffrn_ambient_temperature 150.0(1)
_diffrn_detector 'Hybrid Pixel Array Detector'
_diffrn_detector_area_resol_mean 10.0000
_diffrn_detector_type HyPix
_diffrn_measured_fraction_theta_full 0.999
_diffrn_measured_fraction_theta_max 0.837
_diffrn_measurement_details
;
List of Runs (angles in degrees, time in seconds):

  # Type    Start    End  Width  t~exp~   \w     \q     \k     \f   Frames
#--------------------------------------------------------------------------
  1  \w      4.00  29.00   0.50    1.50    --    6.58 -78.00 129.00   50
  2  \w    -39.00 -12.00   0.50    1.50    --   -7.98 -78.00 129.00   54
  3  \w    -28.00  19.00   0.50    1.50    --   -7.98  78.00-104.00   94
  4  \w      0.00  35.00   0.50    1.50    --    6.58 -99.00 120.00   70
  5  \w      6.00  39.00   0.50    1.50    --    6.58 -99.00-120.00   66
  6  \w    -11.00  15.00   0.50    1.50    --    6.58 -77.00  60.00   52
  7  \w      2.00  38.00   0.50    1.50    --    6.58  57.00 -90.00   72
  8  \w    -31.00   7.00   0.50    1.50    --   -7.98 -57.00  30.00   76
  9  \w    -23.00  15.00   0.50    1.50    --   -7.98  77.00 -60.00   76
 10  \w    -28.00   7.00   0.50    1.50    --   -7.98 -57.00  60.00   70
 11  \w    -15.00  15.00   0.50    1.50    --   -7.98 -77.00 -30.00   60
;
_diffrn_measurement_device 'four-circle diffractometer'
_diffrn_measurement_device_type 'XtaLAB Synergy, Dualflex, HyPix'
_diffrn_measurement_method '\w scans'
_diffrn_orient_matrix_type 'CrysAlisPro convention (1999,Acta A55,543-557)'
_diffrn_orient_matrix_UB_11 -0.0368155000
_diffrn_orient_matrix_UB_12 0.0413215000
_diffrn_orient_matrix_UB_13 -0.0093426000
_diffrn_orient_matrix_UB_21 -0.0044925000
_diffrn_orient_matrix_UB_22 0.0080696000
_diffrn_orient_matrix_UB_23 0.0324058000
_diffrn_orient_matrix_UB_31 0.0593604000
_diffrn_orient_matrix_UB_32 0.0262256000
_diffrn_orient_matrix_UB_33 0.0047502000
_diffrn_radiation_monochromator mirror
_diffrn_radiation_probe x-ray
_diffrn_radiation_type 'Mo K\a'
_diffrn_radiation_wavelength 0.71073
_diffrn_reflns_av_R_equivalents 0.0517
_diffrn_reflns_av_unetI/netI 0.0422
_diffrn_reflns_Laue_measured_fraction_full 0.999
_diffrn_reflns_Laue_measured_fraction_max 0.837
_diffrn_reflns_limit_h_max 13
_diffrn_reflns_limit_h_min -14
_diffrn_reflns_limit_k_max 21
_diffrn_reflns_limit_k_min -19
_diffrn_reflns_limit_l_max 28
_diffrn_reflns_limit_l_min -31
_diffrn_reflns_number 38238
_diffrn_reflns_point_group_measured_fraction_full 0.999
_diffrn_reflns_point_group_measured_fraction_max 0.837
_diffrn_reflns_theta_full 25.242
_diffrn_reflns_theta_max 31.760
_diffrn_reflns_theta_min 2.464
_diffrn_source 'micro-focus sealed X-ray tube'
_diffrn_source_type 'PhotonJet (Mo) X-ray Source'
_exptl_absorpt_coefficient_mu 6.621
_exptl_absorpt_correction_T_max 1.000
_exptl_absorpt_correction_T_min 0.222
_exptl_absorpt_correction_type gaussian
_exptl_absorpt_process_details
;
CrysAlisPro 1.171.42.93a (Rigaku Oxford Diffraction, 2023)
Numerical absorption correction based on gaussian integration over
a multifaceted crystal model
Empirical absorption correction using spherical harmonics,
implemented in SCALE3 ABSPACK scaling algorithm.
;
_exptl_crystal_colour green
_exptl_crystal_colour_primary green
_exptl_crystal_density_diffrn 2.344
_exptl_crystal_description plate
_exptl_crystal_F_000 2004
_exptl_crystal_size_max 0.353
_exptl_crystal_size_mid 0.275
_exptl_crystal_size_min 0.111
_refine_diff_density_max 1.022
_refine_diff_density_min -1.117
_refine_diff_density_rms 0.169
_refine_ls_extinction_method none
_refine_ls_goodness_of_fit_ref 1.050
_refine_ls_hydrogen_treatment constr
_refine_ls_matrix_type full
_refine_ls_number_parameters 317
_refine_ls_number_reflns 8771
_refine_ls_number_restraints 6
_refine_ls_restrained_S_all 1.050
_refine_ls_R_factor_all 0.0384
_refine_ls_R_factor_gt 0.0293
_refine_ls_shift/su_max 0.001
_refine_ls_shift/su_mean 0.000
_refine_ls_structure_factor_coef Fsqd
_refine_ls_weighting_details 'w=1/[\s^2^(Fo^2^)+(0.0296P)^2^] where P=(Fo^2^+2Fc^2^)/3'
_refine_ls_weighting_scheme calc
_refine_ls_wR_factor_gt 0.0648
_refine_ls_wR_factor_ref 0.0682
_reflns_Friedel_coverage 0.000
_reflns_number_gt 7324
_reflns_number_total 8771
_reflns_threshold_expression 'I > 2\s(I)'
_cod_data_source_file d4sc03786c2.cif
_cod_data_source_block Cpstar2DyTIP150K
_cod_depositor_comments 'Adding full bibliography for 1572175--1572199.cif.'
_cod_original_cell_volume 3081.07(11)
_cod_database_code 1572198
_shelx_shelxl_version_number 2018/3
_chemical_oxdiff_formula C25H32Cl2DyI4N
_shelx_space_group_comment
;
The symmetry employed for this shelxl refinement is uniquely defined
by the following loop, which should always be used as a source of
symmetry information in preference to the above space-group names.
They are only intended as comments.
;
_shelx_estimated_absorpt_t_max 0.527
_shelx_estimated_absorpt_t_min 0.203
_olex2_refinement_description
;
1. Fixed Uiso
 At 1.2 times of:
  All C(H,H,H,H) groups
 At 1.5 times of:
  All C(H,H,H) groups
2. Uiso/Uaniso restraints and constraints
Cl1B \\sim Cl1A: within 2A with sigma of 0.04 and sigma for terminal atoms of
0.08 within 2A
3. Others
 Fixed Sof: Cl1A(0.5) H26C(0.5) H26D(0.5) H26A(0.5) H26B(0.5) Cl1B(0.5)
4.a Secondary CH2 refined with riding coordinates:
 C26(H26C,H26D), C26(H26A,H26B)
4.b Idealised Me refined as rotating group:
 C21(H21A,H21B,H21C), C25(H25A,H25B,H25C), C15(H15A,H15B,H15C), C12(H12A,H12B,
 H12C), C11(H11A,H11B,H11C), C14(H14A,H14B,H14C), C22(H22A,H22B,H22C), C23(H23A,
 H23B,H23C), C13(H13A,H13B,H13C), C24(H24A,H24B,H24C)
;
_olex2_submission_special_instructions 'No special instructions were received'
_oxdiff_exptl_absorpt_empirical_details
;
Empirical correction (ABSPACK) includes:
- Absorption correction using spherical harmonics
- Frame scaling
- Detector area scaling
;
_oxdiff_exptl_absorpt_empirical_full_max 2.580
_oxdiff_exptl_absorpt_empirical_full_min 0.675

loop_
_space_group_symop_operation_xyz
'x, y, z'
'-x, y+1/2, -z+1/2'
'-x, -y, -z'
'x, -y-1/2, z-1/2'

loop_
_atom_site_label
_atom_site_type_symbol
_atom_site_fract_x
_atom_site_fract_y
_atom_site_fract_z
_atom_site_U_iso_or_equiv
_atom_site_adp_type
_atom_site_occupancy
_atom_site_site_symmetry_order
_atom_site_calc_flag
_atom_site_refinement_flags_posn
_atom_site_refinement_flags_adp
_atom_site_refinement_flags_occupancy
_atom_site_disorder_assembly
_atom_site_disorder_group
Dy1 Dy 0.80503(2) 0.71387(2) 0.33955(2) 0.01628(5) Uani 1 1 d . . . . .
I1 I 0.52558(2) 0.61356(2) 0.28239(2) 0.02292(6) Uani 1 1 d . . . . .
I4 I 0.82007(2) 0.93969(2) 0.20094(2) 0.02656(6) Uani 1 1 d . . . . .
I3 I 0.48239(2) 0.93534(2) 0.08142(2) 0.02695(6) Uani 1 1 d . . . . .
I2 I 0.29170(2) 0.71890(2) 0.13111(2) 0.03623(7) Uani 1 1 d . . . . .
Cl2 Cl 0.61009(12) 0.62882(8) 0.07971(5) 0.0450(3) Uani 1 1 d . . . . .
Cl1A Cl 0.6880(9) 0.4450(6) 0.0375(4) 0.097(3) Uani 0.5 1 d . U P A 1
N1 N 0.6774(3) 0.77326(18) 0.24215(13) 0.0181(5) Uani 1 1 d . . . . .
C5 C 0.6676(3) 0.8446(2) 0.19844(16) 0.0192(6) Uani 1 1 d . . . . .
C2 C 0.5604(3) 0.7267(2) 0.22604(16) 0.0195(6) Uani 1 1 d . . . . .
C10 C 0.9577(3) 0.6476(2) 0.26351(16) 0.0214(7) Uani 1 1 d . . . . .
C6 C 0.8879(3) 0.5697(2) 0.27939(17) 0.0217(7) Uani 1 1 d . . . . .
C8 C 1.0293(3) 0.6191(2) 0.37092(18) 0.0274(8) Uani 1 1 d . . . . .
C21 C 0.5192(4) 0.7399(3) 0.4239(2) 0.0319(8) Uani 1 1 d . . . . .
H21A H 0.456217 0.759196 0.385239 0.048 Uiso 1 1 calc R U . . .
H21B H 0.492941 0.766755 0.461856 0.048 Uiso 1 1 calc R U . . .
H21C H 0.519851 0.671530 0.427098 0.048 Uiso 1 1 calc R U . . .
C20 C 0.6860(4) 0.8542(2) 0.38608(17) 0.0242(7) Uani 1 1 d . . . . .
C19 C 0.8221(4) 0.8708(2) 0.40454(17) 0.0243(7) Uani 1 1 d . . . . .
C4 C 0.5475(3) 0.8430(2) 0.15637(16) 0.0206(6) Uani 1 1 d . . . . .
C9 C 1.0450(3) 0.6791(2) 0.31993(19) 0.0262(7) Uani 1 1 d . . . . .
C3 C 0.4763(3) 0.7662(2) 0.17419(16) 0.0201(6) Uani 1 1 d . . . . .
C16 C 0.6554(3) 0.7741(2) 0.42011(17) 0.0209(7) Uani 1 1 d . . . . .
C25 C 0.5862(4) 0.9152(3) 0.3438(2) 0.0348(9) Uani 1 1 d . . . . .
H25A H 0.629796 0.951230 0.314832 0.052 Uiso 1 1 calc R U . . .
H25B H 0.546639 0.958130 0.370493 0.052 Uiso 1 1 calc R U . . .
H25C H 0.517052 0.875965 0.318483 0.052 Uiso 1 1 calc R U . . .
C15 C 0.9513(4) 0.6830(3) 0.1961(2) 0.0361(9) Uani 1 1 d . . . . .
H15A H 0.858823 0.690411 0.174561 0.054 Uiso 1 1 calc R U . . .
H15B H 0.994541 0.638012 0.172356 0.054 Uiso 1 1 calc R U . . .
H15C H 0.996412 0.743450 0.197742 0.054 Uiso 1 1 calc R U . . .
C12 C 0.8878(5) 0.4718(3) 0.3826(2) 0.0418(11) Uani 1 1 d . . . . .
H12A H 0.879216 0.493028 0.425399 0.063 Uiso 1 1 calc R U . . .
H12B H 0.953944 0.421960 0.386771 0.063 Uiso 1 1 calc R U . . .
H12C H 0.802585 0.448023 0.359453 0.063 Uiso 1 1 calc R U . . .
C11 C 0.8004(4) 0.5079(3) 0.2312(2) 0.0386(10) Uani 1 1 d . . . . .
H11A H 0.757743 0.461125 0.253869 0.058 Uiso 1 1 calc R U . . .
H11B H 0.853778 0.476316 0.204415 0.058 Uiso 1 1 calc R U . . .
H11C H 0.732759 0.546191 0.203992 0.058 Uiso 1 1 calc R U . . .
C14 C 1.1464(4) 0.7548(3) 0.3226(3) 0.0442(11) Uani 1 1 d . . . . .
H14A H 1.111774 0.803853 0.291528 0.066 Uiso 1 1 calc R U . . .
H14B H 1.226870 0.728445 0.312021 0.066 Uiso 1 1 calc R U . . .
H14C H 1.166791 0.781582 0.365857 0.066 Uiso 1 1 calc R U . . .
C17 C 0.7740(3) 0.7404(2) 0.45942(16) 0.0216(7) Uani 1 1 d . . . . .
C18 C 0.8773(3) 0.8014(2) 0.45070(17) 0.0230(7) Uani 1 1 d . . . . .
C22 C 0.7848(4) 0.6625(3) 0.50708(19) 0.0329(8) Uani 1 1 d . . . . .
H22A H 0.727631 0.610731 0.488496 0.049 Uiso 1 1 calc R U . . .
H22B H 0.757364 0.684940 0.545931 0.049 Uiso 1 1 calc R U . . .
H22C H 0.876469 0.640879 0.518045 0.049 Uiso 1 1 calc R U . . .
C7 C 0.9303(4) 0.5526(2) 0.34600(19) 0.0259(8) Uani 1 1 d . . . . .
C23 C 1.0128(4) 0.8064(3) 0.4925(2) 0.0353(9) Uani 1 1 d . . . . .
H23A H 1.033434 0.746867 0.515116 0.053 Uiso 1 1 calc R U . . .
H23B H 1.015460 0.856931 0.523929 0.053 Uiso 1 1 calc R U . . .
H23C H 1.077903 0.818796 0.465858 0.053 Uiso 1 1 calc R U . . .
C13 C 1.1205(5) 0.6123(3) 0.4349(2) 0.0498(12) Uani 1 1 d . . . . .
H13A H 1.169405 0.671076 0.444195 0.075 Uiso 1 1 calc R U . . .
H13B H 1.182773 0.560817 0.434316 0.075 Uiso 1 1 calc R U . . .
H13C H 1.069222 0.600611 0.468134 0.075 Uiso 1 1 calc R U . . .
C24 C 0.8980(5) 0.9547(3) 0.3883(2) 0.0385(10) Uani 1 1 d . . . . .
H24A H 0.981071 0.933851 0.377476 0.058 Uiso 1 1 calc R U . . .
H24B H 0.916988 0.996776 0.425421 0.058 Uiso 1 1 calc R U . . .
H24C H 0.845194 0.987784 0.351624 0.058 Uiso 1 1 calc R U . . .
C26 C 0.7013(9) 0.5592(3) 0.0380(4) 0.091(3) Uani 1 1 d . . . . .
H26C H 0.680499 0.579951 -0.007319 0.109 Uiso 0.5 1 calc R U P A 1
H26D H 0.795442 0.574028 0.054615 0.109 Uiso 0.5 1 calc R U P A 1
H26A H 0.665879 0.566471 -0.008578 0.109 Uiso 0.5 1 calc R U P A -1
H26B H 0.793715 0.581586 0.046800 0.109 Uiso 0.5 1 calc R U P A -1
Cl1B Cl 0.7003(8) 0.4433(5) 0.0570(2) 0.0467(12) Uani 0.5 1 d . U P A -1

loop_
_atom_site_aniso_label
_atom_site_aniso_U_11
_atom_site_aniso_U_22
_atom_site_aniso_U_33
_atom_site_aniso_U_23
_atom_site_aniso_U_13
_atom_site_aniso_U_12
Dy1 0.01584(8) 0.01607(8) 0.01578(8) -0.00046(5) 0.00047(6) 0.00231(5)
I1 0.02355(11) 0.02046(11) 0.02422(12) 0.00124(8) 0.00356(9) -0.00615(8)
I4 0.02328(12) 0.02450(12) 0.03143(13) 0.00385(9) 0.00437(9) -0.00630(8)
I3 0.03009(13) 0.02852(12) 0.02123(12) 0.00634(9) 0.00276(9) 0.00922(9)
I2 0.01973(12) 0.03456(14) 0.04740(17) 0.00087(11) -0.00992(10) -0.00417(9)
Cl2 0.0513(7) 0.0485(6) 0.0351(6) 0.0044(5) 0.0083(5) 0.0175(5)
Cl1A 0.063(3) 0.044(3) 0.176(8) -0.027(4) 0.001(5) 0.000(2)
N1 0.0162(13) 0.0201(13) 0.0170(14) -0.0009(11) 0.0011(10) -0.0027(10)
C5 0.0177(15) 0.0194(15) 0.0197(16) 0.0016(12) 0.0021(12) 0.0005(11)
C2 0.0179(16) 0.0196(15) 0.0213(17) 0.0003(12) 0.0049(13) -0.0008(11)
C10 0.0199(16) 0.0215(16) 0.0224(17) 0.0041(13) 0.0037(13) 0.0047(12)
C6 0.0200(16) 0.0188(15) 0.0257(18) -0.0035(13) 0.0029(13) 0.0034(12)
C8 0.0220(17) 0.0297(18) 0.0276(19) -0.0052(15) -0.0020(14) 0.0140(13)
C21 0.0215(19) 0.041(2) 0.033(2) -0.0076(17) 0.0055(15) 0.0004(15)
C20 0.0329(19) 0.0209(16) 0.0182(16) 0.0005(13) 0.0037(14) 0.0099(13)
C19 0.0314(19) 0.0198(16) 0.0218(17) -0.0036(13) 0.0058(14) 0.0009(13)
C4 0.0203(16) 0.0211(15) 0.0202(16) 0.0031(13) 0.0036(13) 0.0034(12)
C9 0.0170(16) 0.0232(17) 0.038(2) -0.0063(15) 0.0054(14) 0.0004(12)
C3 0.0169(16) 0.0226(15) 0.0193(16) -0.0011(13) -0.0002(12) 0.0014(12)
C16 0.0211(17) 0.0210(15) 0.0202(17) -0.0017(13) 0.0033(13) 0.0052(12)
C25 0.040(2) 0.0314(19) 0.031(2) 0.0034(17) 0.0037(17) 0.0179(16)
C15 0.041(2) 0.038(2) 0.033(2) 0.0074(17) 0.0160(18) 0.0100(17)
C12 0.050(3) 0.030(2) 0.051(3) 0.0173(19) 0.024(2) 0.0140(18)
C11 0.027(2) 0.036(2) 0.051(3) -0.0194(19) 0.0055(18) 0.0002(15)
C14 0.029(2) 0.037(2) 0.069(3) -0.013(2) 0.016(2) -0.0093(17)
C17 0.0248(17) 0.0231(16) 0.0168(16) 0.0005(13) 0.0040(13) 0.0036(13)
C18 0.0211(17) 0.0263(17) 0.0206(17) -0.0049(14) 0.0019(13) -0.0011(12)
C22 0.040(2) 0.0300(19) 0.030(2) 0.0117(16) 0.0084(17) 0.0058(16)
C7 0.0263(18) 0.0201(16) 0.033(2) 0.0065(14) 0.0110(15) 0.0107(13)
C23 0.028(2) 0.041(2) 0.033(2) -0.0154(18) -0.0026(16) -0.0032(16)
C13 0.046(3) 0.060(3) 0.036(2) -0.009(2) -0.011(2) 0.030(2)
C24 0.055(3) 0.0262(19) 0.037(2) -0.0056(17) 0.016(2) -0.0100(17)
C26 0.169(8) 0.044(3) 0.090(5) 0.017(3) 0.100(6) 0.022(4)
Cl1B 0.066(3) 0.0355(19) 0.0429(15) 0.0097(14) 0.0207(18) 0.0144(18)

loop_
_atom_type_symbol
_atom_type_description
_atom_type_scat_dispersion_real
_atom_type_scat_dispersion_imag
_atom_type_scat_source
C C 0.0033 0.0016 'International Tables Vol C Tables 4.2.6.8 and 6.1.1.4'
H H 0.0000 0.0000 'International Tables Vol C Tables 4.2.6.8 and 6.1.1.4'
Cl Cl 0.1484 0.1585 'International Tables Vol C Tables 4.2.6.8 and 6.1.1.4'
Dy Dy -0.1892 4.4098 'International Tables Vol C Tables 4.2.6.8 and 6.1.1.4'
I I -0.4742 1.8119 'International Tables Vol C Tables 4.2.6.8 and 6.1.1.4'
N N 0.0061 0.0033 'International Tables Vol C Tables 4.2.6.8 and 6.1.1.4'

loop_
_exptl_crystal_face_index_h
_exptl_crystal_face_index_k
_exptl_crystal_face_index_l
_exptl_crystal_face_perp_dist
1 -1 0 0.1241
1 1 0 0.1231
-1 1 0 0.1293
-1 -1 0 0.1498
0 0 1 0.0585
0 0 -1 0.0528
1 1 -2 0.0993
-1 -1 2 0.1399
-1 -1 -1 0.1333
0 1 -2 0.0924
-2 -1 -1 0.1448
0 1 2 0.0988
1 0 2 0.1081
1 0 -2 0.1036
6 7 23 0.0941

loop_
_geom_angle_atom_site_label_1
_geom_angle_atom_site_label_2
_geom_angle_atom_site_label_3
_geom_angle
_geom_angle_site_symmetry_1
_geom_angle_site_symmetry_3
_geom_angle_publ_flag
N1 Dy1 I1 62.23(6) . . ?
N1 Dy1 C10 83.73(9) . . ?
N1 Dy1 C6 91.96(10) . . ?
N1 Dy1 C8 134.86(11) . . ?
N1 Dy1 C20 80.59(10) . . ?
N1 Dy1 C19 96.89(10) . . ?
N1 Dy1 C9 107.67(11) . . ?
N1 Dy1 C16 98.73(10) . . ?
N1 Dy1 C17 129.12(10) . . ?
N1 Dy1 C18 128.07(10) . . ?
N1 Dy1 C7 122.60(11) . . ?
C10 Dy1 I1 102.08(7) . . ?
C10 Dy1 C6 30.71(10) . . ?
C10 Dy1 C8 51.17(11) . . ?
C10 Dy1 C16 177.28(10) . . ?
C10 Dy1 C17 146.81(10) . . ?
C6 Dy1 I1 79.96(7) . . ?
C6 Dy1 C16 147.49(10) . . ?
C6 Dy1 C17 133.22(10) . . ?
C8 Dy1 I1 122.52(8) . . ?
C8 Dy1 C6 51.27(11) . . ?
C8 Dy1 C16 126.40(11) . . ?
C8 Dy1 C17 95.75(11) . . ?
C20 Dy1 I1 91.65(8) . . ?
C20 Dy1 C10 151.31(10) . . ?
C20 Dy1 C6 170.75(11) . . ?
C20 Dy1 C8 137.89(11) . . ?
C20 Dy1 C16 31.03(10) . . ?
C20 Dy1 C17 51.59(10) . . ?
C19 Dy1 I1 122.50(8) . . ?
C19 Dy1 C10 129.91(11) . . ?
C19 Dy1 C6 157.43(11) . . ?
C19 Dy1 C8 109.99(11) . . ?
C19 Dy1 C20 30.88(11) . . ?
C19 Dy1 C9 106.16(11) . . ?
C19 Dy1 C16 51.13(10) . . ?
C19 Dy1 C17 51.78(11) . . ?
C19 Dy1 C18 31.53(11) . . ?
C19 Dy1 C7 137.84(12) . . ?
C9 Dy1 I1 130.74(8) . . ?
C9 Dy1 C10 31.11(11) . . ?
C9 Dy1 C6 51.28(10) . . ?
C9 Dy1 C8 31.02(12) . . ?
C9 Dy1 C20 136.31(11) . . ?
C9 Dy1 C16 147.63(11) . . ?
C9 Dy1 C17 118.44(11) . . ?
C9 Dy1 C18 97.16(11) . . ?
C16 Dy1 I1 78.17(7) . . ?
C17 Dy1 I1 98.74(8) . . ?
C17 Dy1 C16 30.94(10) . . ?
C18 Dy1 I1 127.99(7) . . ?
C18 Dy1 C10 128.14(10) . . ?
C18 Dy1 C6 137.43(11) . . ?
C18 Dy1 C8 86.65(11) . . ?
C18 Dy1 C20 51.44(11) . . ?
C18 Dy1 C16 51.00(10) . . ?
C18 Dy1 C17 31.06(10) . . ?
C7 Dy1 I1 91.39(8) . . ?
C7 Dy1 C10 51.12(11) . . ?
C7 Dy1 C6 31.05(11) . . ?
C7 Dy1 C8 31.15(12) . . ?
C7 Dy1 C20 154.74(11) . . ?
C7 Dy1 C9 51.43(11) . . ?
C7 Dy1 C16 126.23(11) . . ?
C7 Dy1 C17 103.18(11) . . ?
C7 Dy1 C18 108.66(12) . . ?
C2 I1 Dy1 68.14(9) . . ?
C5 N1 Dy1 144.0(2) . . ?
C2 N1 Dy1 110.7(2) . . ?
C2 N1 C5 104.6(3) . . ?
N1 C5 I4 121.2(2) . . ?
N1 C5 C4 111.2(3) . . ?
C4 C5 I4 127.5(2) . . ?
N1 C2 I1 118.8(2) . . ?
N1 C2 C3 112.7(3) . . ?
C3 C2 I1 128.4(2) . . ?
C6 C10 Dy1 74.87(19) . . ?
C6 C10 C9 108.5(3) . . ?
C6 C10 C15 124.6(3) . . ?
C9 C10 Dy1 74.17(19) . . ?
C9 C10 C15 126.5(3) . . ?
C15 C10 Dy1 122.8(2) . . ?
C10 C6 Dy1 74.42(18) . . ?
C10 C6 C11 124.6(3) . . ?
C10 C6 C7 107.8(3) . . ?
C11 C6 Dy1 125.0(2) . . ?
C7 C6 Dy1 73.59(18) . . ?
C7 C6 C11 126.9(3) . . ?
C9 C8 Dy1 74.19(19) . . ?
C9 C8 C7 107.8(3) . . ?
C9 C8 C13 126.0(4) . . ?
C7 C8 Dy1 73.75(19) . . ?
C7 C8 C13 124.9(4) . . ?
C13 C8 Dy1 128.4(3) . . ?
H21A C21 H21B 109.5 . . ?
H21A C21 H21C 109.5 . . ?
H21B C21 H21C 109.5 . . ?
C16 C21 H21A 109.5 . . ?
C16 C21 H21B 109.5 . . ?
C16 C21 H21C 109.5 . . ?
C19 C20 Dy1 73.58(19) . . ?
C19 C20 C16 107.9(3) . . ?
C19 C20 C25 126.7(3) . . ?
C16 C20 Dy1 75.42(18) . . ?
C16 C20 C25 125.1(3) . . ?
C25 C20 Dy1 122.1(2) . . ?
C20 C19 Dy1 75.54(19) . . ?
C20 C19 C18 108.3(3) . . ?
C20 C19 C24 127.5(3) . . ?
C18 C19 Dy1 75.11(18) . . ?
C18 C19 C24 123.6(4) . . ?
C24 C19 Dy1 122.8(2) . . ?
C5 C4 I3 126.8(2) . . ?
C5 C4 C3 106.8(3) . . ?
C3 C4 I3 126.4(2) . . ?
C10 C9 Dy1 74.72(19) . . ?
C10 C9 C14 125.4(4) . . ?
C8 C9 Dy1 74.79(19) . . ?
C8 C9 C10 107.7(3) . . ?
C8 C9 C14 126.5(4) . . ?
C14 C9 Dy1 122.0(2) . . ?
C2 C3 I2 126.9(2) . . ?
C2 C3 C4 104.6(3) . . ?
C4 C3 I2 128.4(2) . . ?
C21 C16 Dy1 126.7(2) . . ?
C20 C16 Dy1 73.56(19) . . ?
C20 C16 C21 126.4(3) . . ?
C17 C16 Dy1 74.06(18) . . ?
C17 C16 C21 124.2(3) . . ?
C17 C16 C20 108.6(3) . . ?
C20 C25 H25A 109.5 . . ?
C20 C25 H25B 109.5 . . ?
C20 C25 H25C 109.5 . . ?
H25A C25 H25B 109.5 . . ?
H25A C25 H25C 109.5 . . ?
H25B C25 H25C 109.5 . . ?
C10 C15 H15A 109.5 . . ?
C10 C15 H15B 109.5 . . ?
C10 C15 H15C 109.5 . . ?
H15A C15 H15B 109.5 . . ?
H15A C15 H15C 109.5 . . ?
H15B C15 H15C 109.5 . . ?
H12A C12 H12B 109.5 . . ?
H12A C12 H12C 109.5 . . ?
H12B C12 H12C 109.5 . . ?
C7 C12 H12A 109.5 . . ?
C7 C12 H12B 109.5 . . ?
C7 C12 H12C 109.5 . . ?
C6 C11 H11A 109.5 . . ?
C6 C11 H11B 109.5 . . ?
C6 C11 H11C 109.5 . . ?
H11A C11 H11B 109.5 . . ?
H11A C11 H11C 109.5 . . ?
H11B C11 H11C 109.5 . . ?
C9 C14 H14A 109.5 . . ?
C9 C14 H14B 109.5 . . ?
C9 C14 H14C 109.5 . . ?
H14A C14 H14B 109.5 . . ?
H14A C14 H14C 109.5 . . ?
H14B C14 H14C 109.5 . . ?
C16 C17 Dy1 75.01(19) . . ?
C16 C17 C22 126.1(3) . . ?
C18 C17 Dy1 73.92(19) . . ?
C18 C17 C16 107.3(3) . . ?
C18 C17 C22 126.2(3) . . ?
C22 C17 Dy1 122.4(2) . . ?
C19 C18 Dy1 73.36(19) . . ?
C19 C18 C23 124.6(3) . . ?
C17 C18 Dy1 75.02(19) . . ?
C17 C18 C19 108.0(3) . . ?
C17 C18 C23 126.1(3) . . ?
C23 C18 Dy1 127.9(2) . . ?
C17 C22 H22A 109.5 . . ?
C17 C22 H22B 109.5 . . ?
C17 C22 H22C 109.5 . . ?
H22A C22 H22B 109.5 . . ?
H22A C22 H22C 109.5 . . ?
H22B C22 H22C 109.5 . . ?
C6 C7 Dy1 75.36(18) . . ?
C6 C7 C8 108.2(3) . . ?
C6 C7 C12 125.8(4) . . ?
C8 C7 Dy1 75.11(18) . . ?
C8 C7 C12 125.7(4) . . ?
C12 C7 Dy1 120.4(2) . . ?
C18 C23 H23A 109.5 . . ?
C18 C23 H23B 109.5 . . ?
C18 C23 H23C 109.5 . . ?
H23A C23 H23B 109.5 . . ?
H23A C23 H23C 109.5 . . ?
H23B C23 H23C 109.5 . . ?
C8 C13 H13A 109.5 . . ?
C8 C13 H13B 109.5 . . ?
C8 C13 H13C 109.5 . . ?
H13A C13 H13B 109.5 . . ?
H13A C13 H13C 109.5 . . ?
H13B C13 H13C 109.5 . . ?
C19 C24 H24A 109.5 . . ?
C19 C24 H24B 109.5 . . ?
C19 C24 H24C 109.5 . . ?
H24A C24 H24B 109.5 . . ?
H24A C24 H24C 109.5 . . ?
H24B C24 H24C 109.5 . . ?
Cl2 C26 H26C 107.0 . . ?
Cl2 C26 H26D 107.0 . . ?
Cl2 C26 H26A 108.7 . . ?
Cl2 C26 H26B 108.7 . . ?
Cl1A C26 Cl2 121.5(5) . . ?
Cl1A C26 H26C 107.0 . . ?
Cl1A C26 H26D 107.0 . . ?
Cl1A C26 H26A 94.9 . . ?
Cl1A C26 H26B 113.6 . . ?
Cl1A C26 Cl1B 13.9(4) . . ?
H26C C26 H26D 106.7 . . ?
H26C C26 H26A 14.1 . . ?
H26C C26 H26B 95.7 . . ?
H26D C26 H26A 118.2 . . ?
H26D C26 H26B 11.4 . . ?
H26A C26 H26B 107.6 . . ?
Cl1B C26 Cl2 114.0(3) . . ?
Cl1B C26 H26C 120.8 . . ?
Cl1B C26 H26D 100.2 . . ?
Cl1B C26 H26A 108.7 . . ?
Cl1B C26 H26B 108.7 . . ?

loop_
_geom_bond_atom_site_label_1
_geom_bond_atom_site_label_2
_geom_bond_distance
_geom_bond_site_symmetry_2
_geom_bond_publ_flag
Dy1 I1 3.2364(3) . ?
Dy1 N1 2.377(3) . ?
Dy1 C10 2.653(3) . ?
Dy1 C6 2.658(3) . ?
Dy1 C8 2.653(3) . ?
Dy1 C20 2.648(3) . ?
Dy1 C19 2.623(3) . ?
Dy1 C9 2.646(3) . ?
Dy1 C16 2.672(3) . ?
Dy1 C17 2.660(3) . ?
Dy1 C18 2.646(3) . ?
Dy1 C7 2.636(3) . ?
I1 C2 2.088(3) . ?
I4 C5 2.075(3) . ?
I3 C4 2.075(3) . ?
I2 C3 2.058(3) . ?
Cl2 C26 1.734(5) . ?
Cl1A C26 1.638(10) . ?
N1 C5 1.370(4) . ?
N1 C2 1.363(4) . ?
C5 C4 1.377(5) . ?
C2 C3 1.380(5) . ?
C10 C6 1.406(5) . ?
C10 C9 1.421(5) . ?
C10 C15 1.508(5) . ?
C6 C11 1.508(5) . ?
C6 C7 1.417(5) . ?
C8 C9 1.417(5) . ?
C8 C7 1.420(5) . ?
C8 C13 1.494(5) . ?
C21 H21A 0.9800 . ?
C21 H21B 0.9800 . ?
C21 H21C 0.9800 . ?
C21 C16 1.510(5) . ?
C20 C19 1.404(5) . ?
C20 C16 1.423(5) . ?
C20 C25 1.504(5) . ?
C19 C18 1.432(5) . ?
C19 C24 1.510(5) . ?
C4 C3 1.417(5) . ?
C9 C14 1.501(5) . ?
C16 C17 1.422(5) . ?
C25 H25A 0.9800 . ?
C25 H25B 0.9800 . ?
C25 H25C 0.9800 . ?
C15 H15A 0.9800 . ?
C15 H15B 0.9800 . ?
C15 H15C 0.9800 . ?
C12 H12A 0.9800 . ?
C12 H12B 0.9800 . ?
C12 H12C 0.9800 . ?
C12 C7 1.507(5) . ?
C11 H11A 0.9800 . ?
C11 H11B 0.9800 . ?
C11 H11C 0.9800 . ?
C14 H14A 0.9800 . ?
C14 H14B 0.9800 . ?
C14 H14C 0.9800 . ?
C17 C18 1.420(5) . ?
C17 C22 1.495(5) . ?
C18 C23 1.503(5) . ?
C22 H22A 0.9800 . ?
C22 H22B 0.9800 . ?
C22 H22C 0.9800 . ?
C23 H23A 0.9800 . ?
C23 H23B 0.9800 . ?
C23 H23C 0.9800 . ?
C13 H13A 0.9800 . ?
C13 H13B 0.9800 . ?
C13 H13C 0.9800 . ?
C24 H24A 0.9800 . ?
C24 H24B 0.9800 . ?
C24 H24C 0.9800 . ?
C26 H26C 0.9900 . ?
C26 H26D 0.9900 . ?
C26 H26A 0.9900 . ?
C26 H26B 0.9900 . ?
C26 Cl1B 1.706(8) . ?

loop_
_geom_torsion_atom_site_label_1
_geom_torsion_atom_site_label_2
_geom_torsion_atom_site_label_3
_geom_torsion_atom_site_label_4
_geom_torsion
_geom_torsion_site_symmetry_1
_geom_torsion_site_symmetry_2
_geom_torsion_site_symmetry_3
_geom_torsion_site_symmetry_4
_geom_torsion_publ_flag
Dy1 N1 C5 I4 10.6(5) . . . . ?
Dy1 N1 C5 C4 -168.7(3) . . . . ?
Dy1 N1 C2 I1 -4.4(3) . . . . ?
Dy1 N1 C2 C3 172.6(2) . . . . ?
Dy1 C10 C6 C11 122.1(3) . . . . ?
Dy1 C10 C6 C7 -66.6(2) . . . . ?
Dy1 C10 C9 C8 68.1(2) . . . . ?
Dy1 C10 C9 C14 -118.6(3) . . . . ?
Dy1 C6 C7 C8 -68.6(2) . . . . ?
Dy1 C6 C7 C12 117.1(3) . . . . ?
Dy1 C8 C9 C10 -68.1(2) . . . . ?
Dy1 C8 C9 C14 118.8(4) . . . . ?
Dy1 C8 C7 C6 68.7(2) . . . . ?
Dy1 C8 C7 C12 -117.0(3) . . . . ?
Dy1 C20 C19 C18 -68.6(2) . . . . ?
Dy1 C20 C19 C24 120.5(4) . . . . ?
Dy1 C20 C16 C21 -123.8(3) . . . . ?
Dy1 C20 C16 C17 66.4(2) . . . . ?
Dy1 C19 C18 C17 -67.6(2) . . . . ?
Dy1 C19 C18 C23 124.9(3) . . . . ?
Dy1 C16 C17 C18 67.4(2) . . . . ?
Dy1 C16 C17 C22 -119.5(3) . . . . ?
Dy1 C17 C18 C19 66.5(2) . . . . ?
Dy1 C17 C18 C23 -126.2(3) . . . . ?
I1 C2 C3 I2 -5.1(5) . . . . ?
I1 C2 C3 C4 177.2(2) . . . . ?
I4 C5 C4 I3 0.6(5) . . . . ?
I4 C5 C4 C3 -179.2(2) . . . . ?
I3 C4 C3 I2 2.2(4) . . . . ?
I3 C4 C3 C2 179.9(2) . . . . ?
N1 C5 C4 I3 179.8(2) . . . . ?
N1 C5 C4 C3 0.0(4) . . . . ?
N1 C2 C3 I2 178.3(2) . . . . ?
N1 C2 C3 C4 0.5(4) . . . . ?
C5 N1 C2 I1 -177.5(2) . . . . ?
C5 N1 C2 C3 -0.5(4) . . . . ?
C5 C4 C3 I2 -178.0(2) . . . . ?
C5 C4 C3 C2 -0.3(4) . . . . ?
C2 N1 C5 I4 179.6(2) . . . . ?
C2 N1 C5 C4 0.3(4) . . . . ?
C10 C6 C7 Dy1 67.1(2) . . . . ?
C10 C6 C7 C8 -1.4(4) . . . . ?
C10 C6 C7 C12 -175.7(3) . . . . ?
C6 C10 C9 Dy1 -67.6(2) . . . . ?
C6 C10 C9 C8 0.5(4) . . . . ?
C6 C10 C9 C14 173.8(3) . . . . ?
C21 C16 C17 Dy1 123.8(3) . . . . ?
C21 C16 C17 C18 -168.7(3) . . . . ?
C21 C16 C17 C22 4.4(5) . . . . ?
C20 C19 C18 Dy1 68.9(2) . . . . ?
C20 C19 C18 C17 1.3(4) . . . . ?
C20 C19 C18 C23 -166.2(3) . . . . ?
C20 C16 C17 Dy1 -66.0(2) . . . . ?
C20 C16 C17 C18 1.4(4) . . . . ?
C20 C16 C17 C22 174.5(3) . . . . ?
C19 C20 C16 Dy1 -67.0(2) . . . . ?
C19 C20 C16 C21 169.2(3) . . . . ?
C19 C20 C16 C17 -0.6(4) . . . . ?
C9 C10 C6 Dy1 67.1(2) . . . . ?
C9 C10 C6 C11 -170.8(3) . . . . ?
C9 C10 C6 C7 0.6(4) . . . . ?
C9 C8 C7 Dy1 -67.0(2) . . . . ?
C9 C8 C7 C6 1.8(4) . . . . ?
C9 C8 C7 C12 176.1(3) . . . . ?
C16 C20 C19 Dy1 68.2(2) . . . . ?
C16 C20 C19 C18 -0.4(4) . . . . ?
C16 C20 C19 C24 -171.3(3) . . . . ?
C16 C17 C18 Dy1 -68.2(2) . . . . ?
C16 C17 C18 C19 -1.7(4) . . . . ?
C16 C17 C18 C23 165.6(3) . . . . ?
C25 C20 C19 Dy1 -118.1(4) . . . . ?
C25 C20 C19 C18 173.3(3) . . . . ?
C25 C20 C19 C24 2.4(6) . . . . ?
C25 C20 C16 Dy1 119.2(3) . . . . ?
C25 C20 C16 C21 -4.6(6) . . . . ?
C25 C20 C16 C17 -174.5(3) . . . . ?
C15 C10 C6 Dy1 -119.7(3) . . . . ?
C15 C10 C6 C11 2.4(5) . . . . ?
C15 C10 C6 C7 173.7(3) . . . . ?
C15 C10 C9 Dy1 119.4(3) . . . . ?
C15 C10 C9 C8 -172.5(3) . . . . ?
C15 C10 C9 C14 0.8(6) . . . . ?
C11 C6 C7 Dy1 -121.8(3) . . . . ?
C11 C6 C7 C8 169.7(3) . . . . ?
C11 C6 C7 C12 -4.6(5) . . . . ?
C22 C17 C18 Dy1 118.8(3) . . . . ?
C22 C17 C18 C19 -174.7(3) . . . . ?
C22 C17 C18 C23 -7.5(6) . . . . ?
C7 C8 C9 Dy1 66.7(2) . . . . ?
C7 C8 C9 C10 -1.4(4) . . . . ?
C7 C8 C9 C14 -174.6(3) . . . . ?
C13 C8 C9 Dy1 -126.4(4) . . . . ?
C13 C8 C9 C10 165.5(3) . . . . ?
C13 C8 C9 C14 -7.6(6) . . . . ?
C13 C8 C7 Dy1 125.9(4) . . . . ?
C13 C8 C7 C6 -165.4(3) . . . . ?
C13 C8 C7 C12 8.9(6) . . . . ?
C24 C19 C18 Dy1 -119.8(3) . . . . ?
C24 C19 C18 C17 172.6(3) . . . . ?
C24 C19 C18 C23 5.1(5) . . . . ?

loop_
_exptl_oxdiff_crystal_face_indexfrac_h
_exptl_oxdiff_crystal_face_indexfrac_k
_exptl_oxdiff_crystal_face_indexfrac_l
_exptl_oxdiff_crystal_face_x
_exptl_oxdiff_crystal_face_y
_exptl_oxdiff_crystal_face_z
0.9995 -1.0156 -0.0455 -0.0783 -0.0142 0.0325
1.0067 0.9922 0.0167 0.0038 0.0040 0.0859
-0.9995 1.0156 0.0455 0.0783 0.0142 -0.0325
-1.0067 -0.9922 -0.0167 -0.0038 -0.0040 -0.0859
0.0018 -0.0156 0.9993 -0.0100 0.0322 0.0044
-0.0018 0.0156 -0.9993 0.0100 -0.0322 -0.0044
1.0031 1.0235 -1.9819 0.0239 -0.0605 0.0770
-1.0031 -1.0235 1.9819 -0.0239 0.0605 -0.0770
-1.0085 -0.9766 -1.0159 0.0063 -0.0363 -0.0903
-0.0000 1.0352 -1.9674 0.0612 -0.0554 0.0178
-2.0116 -0.9649 -1.0015 0.0435 -0.0312 -0.1495
0.0072 0.9726 2.0296 0.0210 0.0736 0.0356
1.0067 -0.0430 1.9841 -0.0574 0.0594 0.0681
0.9995 0.0196 -2.0129 -0.0172 -0.0696 0.0503
5.8389 6.8765 22.5559 -0.1415 0.7602 0.6341
